data_7123396
loop_
_publ_author_name
'Li, Jindong'
'Li, Yanan'
'Sun, Jianan'
'Gui, Yang'
'Huang, Yekai'
'Zha, Zhenggen'
'Wang, Zhiyong'

_publ_section_title
;
 Copper-Catalyzed Enantioselective Mukaiyama aldol Reaction of Silyl Enol
 Ethers with Isatins
;
_journal_name_full 'Chemical Communications'
_journal_paper_doi 10.1039/C9CC02159K
_journal_year 2019
_chemical_absolute_configuration ad
_chemical_formula_sum 'C19 H17 N O3'
_chemical_formula_weight 307.33
_chemical_name_systematic
;
 ?
;
_space_group_crystal_system monoclinic
_space_group_IT_number 4
_space_group_name_Hall 'P 2yb'
_space_group_name_H-M_alt 'P 1 21 1'
_symmetry_space_group_name_Hall 'P 2yb'
_symmetry_space_group_name_H-M 'P 1 21 1'
_atom_sites_solution_hydrogens geom
_audit_block_doi 10.5517/ccdc.csd.cc21b1hy
_audit_creation_method SHELXL-2013
_audit_update_record
;
2018-12-20 deposited with the CCDC.    2019-05-07 downloaded from the CCDC.
;
_cell_angle_alpha 90
_cell_angle_beta 99.6750(10)
_cell_angle_gamma 90
_cell_formula_units_Z 2
_cell_length_a 9.72310(10)
_cell_length_b 5.89620(10)
_cell_length_c 13.7204(2)
_cell_measurement_reflns_used 10773
_cell_measurement_temperature 291(2)
_cell_measurement_theta_max 73.9570
_cell_measurement_theta_min 4.5880
_cell_volume 775.394(19)
_computing_cell_refinement 'CrysAlisPro (Rigaku OD, 2015)'
_computing_data_collection 'CrysAlisPro (Rigaku OD, 2015)'
_computing_data_reduction 'CrysAlisPro (Rigaku OD, 2015)'
_computing_molecular_graphics 'Ortep-3 (L. J. Farrugia, 2001)'
_computing_publication_material SHELXL-97
_computing_structure_refinement 'SHELXL-97 (Sheldrick, 1997)'
_computing_structure_solution 'SHELXS-2013 (Sheldrick, 1997)'
_diffrn_ambient_temperature 291(2)
_diffrn_detector_area_resol_mean 5.2169
_diffrn_measured_fraction_theta_full 0.999
_diffrn_measured_fraction_theta_max 0.992
_diffrn_measurement_device_type 'SuperNova, Dual, Cu at zero, AtlasS2'
_diffrn_measurement_method '\w scans'
_diffrn_radiation_type CuK\a
_diffrn_radiation_wavelength 1.54184
_diffrn_reflns_av_R_equivalents 0.0294
_diffrn_reflns_av_unetI/netI 0.0168
_diffrn_reflns_Laue_measured_fraction_full 0.999
_diffrn_reflns_Laue_measured_fraction_max 0.992
_diffrn_reflns_limit_h_max 12
_diffrn_reflns_limit_h_min -12
_diffrn_reflns_limit_k_max 7
_diffrn_reflns_limit_k_min -6
_diffrn_reflns_limit_l_max 17
_diffrn_reflns_limit_l_min -14
_diffrn_reflns_number 14052
_diffrn_reflns_point_group_measured_fraction_full 0.961
_diffrn_reflns_point_group_measured_fraction_max 0.938
_diffrn_reflns_theta_full 67.684
_diffrn_reflns_theta_max 73.940
_diffrn_reflns_theta_min 4.613
_diffrn_source 'micro-focus sealed X-ray tube'
_exptl_absorpt_coefficient_mu 0.723
_exptl_absorpt_correction_T_max 1.00000
_exptl_absorpt_correction_T_min 0.27270
_exptl_absorpt_correction_type multi-scan
_exptl_absorpt_process_details
;
CrysAlisPro 1.171.38.46 (Rigaku Oxford Diffraction, 2015)
Empirical absorption correction using spherical harmonics,
 implemented in SCALE3 ABSPACK scaling algorithm.
;
_exptl_crystal_density_diffrn 1.316
_exptl_crystal_description block
_exptl_crystal_F_000 324
_exptl_crystal_size_max 0.290
_exptl_crystal_size_mid 0.250
_exptl_crystal_size_min 0.200
_refine_diff_density_max 0.105
_refine_diff_density_min -0.177
_refine_diff_density_rms 0.038
_refine_ls_abs_structure_details
;
 Flack x determined using 1186 quotients [(I+)-(I-)]/[(I+)+(I-)]
 (Parsons and Flack (2004), Acta Cryst. A60, s61).
;
_refine_ls_abs_structure_Flack 0.05(12)
_refine_ls_extinction_method none
_refine_ls_goodness_of_fit_ref 1.043
_refine_ls_hydrogen_treatment constr
_refine_ls_matrix_type full
_refine_ls_number_parameters 209
_refine_ls_number_reflns 2942
_refine_ls_number_restraints 1
_refine_ls_restrained_S_all 1.043
_refine_ls_R_factor_all 0.0336
_refine_ls_R_factor_gt 0.0328
_refine_ls_shift/su_max 0.000
_refine_ls_shift/su_mean 0.000
_refine_ls_structure_factor_coef Fsqd
_refine_ls_weighting_details 'w=1/[\s^2^(Fo^2^)+(0.0555P)^2^+0.0716P] where P=(Fo^2^+2Fc^2^)/3'
_refine_ls_weighting_scheme calc
_refine_ls_wR_factor_gt 0.0862
_refine_ls_wR_factor_ref 0.0875
_reflns_Friedel_coverage 0.714
_reflns_Friedel_fraction_full 0.914
_reflns_Friedel_fraction_max 0.872
_reflns_number_gt 2874
_reflns_number_total 2942
_reflns_threshold_expression 'I > 2\s(I)'
_cod_data_source_file c9cc02159k2.cif
_cod_data_source_block shelxl
_cod_database_code 7123396
_shelx_space_group_comment
;
The symmetry employed for this shelxl refinement is uniquely defined
by the following loop, which should always be used as a source of
symmetry information in preference to the above space-group names.
They are only intended as comments.
;
_shelx_estimated_absorpt_t_min 0.818
_shelx_estimated_absorpt_t_max 0.869
_shelxl_version_number 2013-4

loop_
_space_group_symop_operation_xyz
'x, y, z'
'-x, y+1/2, -z'

loop_
_atom_site_label
_atom_site_type_symbol
_atom_site_fract_x
_atom_site_fract_y
_atom_site_fract_z
_atom_site_U_iso_or_equiv
_atom_site_adp_type
_atom_site_occupancy
_atom_site_site_symmetry_order
_atom_site_calc_flag
_atom_site_refinement_flags_posn
_atom_site_refinement_flags_adp
O3 O 0.80861(13) 0.7121(2) 0.93816(9) 0.0396(3) Uani 1 1 d . .
H3 H 0.8894 0.6921 0.9655 0.059 Uiso 1 1 calc R U
O2 O 0.95608(16) 0.2678(3) 0.92883(12) 0.0555(4) Uani 1 1 d . .
O1 O 0.7630(2) 0.2244(3) 0.71879(10) 0.0575(4) Uani 1 1 d . .
N1 N 0.72602(18) 0.1813(3) 0.93041(11) 0.0436(4) Uani 1 1 d . .
H1 H 0.7370 0.0517 0.9595 0.052 Uiso 1 1 calc R U
C19 C 0.8322(2) 0.3124(3) 0.90961(12) 0.0391(4) Uani 1 1 d . .
C13 C 0.61612(18) 0.4957(3) 0.85883(11) 0.0322(4) Uani 1 1 d . .
C18 C 0.59603(19) 0.2844(3) 0.89839(12) 0.0373(4) Uani 1 1 d . .
C11 C 0.7745(2) 0.4179(4) 0.69128(14) 0.0391(4) Uani 1 1 d . .
C14 C 0.50376(18) 0.6321(4) 0.82395(12) 0.0387(4) Uani 1 1 d . .
H14 H 0.5167 0.7739 0.7972 0.046 Uiso 1 1 calc R U
C10 C 0.81152(17) 0.6069(3) 0.76609(12) 0.0347(4) Uani 1 1 d . .
H10 H 0.7545 0.7385 0.7415 0.042 Uiso 1 1 calc R U
C12 C 0.77031(17) 0.5395(3) 0.86612(11) 0.0322(4) Uani 1 1 d . .
C5 C 0.7426(2) 0.4747(4) 0.58361(13) 0.0415(4) Uani 1 1 d . .
C4 C 0.7965(2) 0.6617(4) 0.54048(14) 0.0466(5) Uani 1 1 d . .
C17 C 0.4646(2) 0.2034(5) 0.90503(13) 0.0484(5) Uani 1 1 d . .
H17 H 0.4521 0.0618 0.9321 0.058 Uiso 1 1 calc R U
C15 C 0.3699(2) 0.5529(5) 0.82964(15) 0.0514(6) Uani 1 1 d . .
H15 H 0.2927 0.6428 0.8064 0.062 Uiso 1 1 calc R U
C16 C 0.3513(2) 0.3430(5) 0.86937(15) 0.0531(6) Uani 1 1 d . .
H16 H 0.2614 0.2932 0.8725 0.064 Uiso 1 1 calc R U
C7 C 0.9061(2) 0.8174(5) 0.59457(17) 0.0572(6) Uani 1 1 d . .
H7A H 0.8599 0.9376 0.6250 0.069 Uiso 1 1 calc R U
H7B H 0.9559 0.8872 0.5468 0.069 Uiso 1 1 calc R U
C9 C 0.9653(2) 0.6792(5) 0.77458(16) 0.0533(6) Uani 1 1 d . .
H9A H 0.9784 0.8229 0.8093 0.064 Uiso 1 1 calc R U
H9B H 1.0237 0.5675 0.8136 0.064 Uiso 1 1 calc R U
C6 C 0.6500(3) 0.3278(5) 0.52584(15) 0.0556(6) Uani 1 1 d . .
H6 H 0.6174 0.2004 0.5548 0.067 Uiso 1 1 calc R U
C3 C 0.7491(3) 0.6983(6) 0.43923(16) 0.0619(6) Uani 1 1 d . .
H3A H 0.7825 0.8228 0.4088 0.074 Uiso 1 1 calc R U
C2 C 0.6552(3) 0.5566(6) 0.38390(16) 0.0714(8) Uani 1 1 d . .
H2 H 0.6245 0.5876 0.3173 0.086 Uiso 1 1 calc R U
C8 C 1.0121(2) 0.7037(6) 0.67439(18) 0.0628(7) Uani 1 1 d . .
H8A H 1.0330 0.5540 0.6513 0.075 Uiso 1 1 calc R U
H8B H 1.0978 0.7910 0.6832 0.075 Uiso 1 1 calc R U
C1 C 0.6061(3) 0.3686(6) 0.42637(18) 0.0709(8) Uani 1 1 d . .
H1A H 0.5440 0.2701 0.3886 0.085 Uiso 1 1 calc R U

loop_
_atom_site_aniso_label
_atom_site_aniso_U_11
_atom_site_aniso_U_22
_atom_site_aniso_U_33
_atom_site_aniso_U_23
_atom_site_aniso_U_13
_atom_site_aniso_U_12
O3 0.0440(7) 0.0347(7) 0.0359(6) -0.0088(5) -0.0058(5) 0.0051(6)
O2 0.0502(8) 0.0528(11) 0.0566(8) 0.0038(7) -0.0114(6) 0.0177(7)
O1 0.0974(12) 0.0357(8) 0.0398(7) -0.0020(6) 0.0129(7) -0.0001(8)
N1 0.0618(9) 0.0300(9) 0.0372(7) 0.0066(7) 0.0034(6) 0.0075(7)
C19 0.0497(10) 0.0336(10) 0.0303(8) -0.0011(7) -0.0035(7) 0.0077(8)
C13 0.0398(8) 0.0339(10) 0.0222(6) -0.0019(6) 0.0033(6) 0.0022(7)
C18 0.0516(10) 0.0334(10) 0.0264(7) -0.0014(7) 0.0056(6) 0.0010(8)
C11 0.0459(9) 0.0376(11) 0.0344(9) -0.0014(7) 0.0087(7) 0.0031(8)
C14 0.0412(9) 0.0428(11) 0.0306(7) 0.0034(7) 0.0018(6) 0.0064(8)
C10 0.0349(8) 0.0355(10) 0.0328(7) 0.0004(7) 0.0031(6) 0.0029(7)
C12 0.0381(8) 0.0280(9) 0.0281(7) -0.0011(7) -0.0013(6) 0.0041(7)
C5 0.0492(10) 0.0441(12) 0.0326(8) -0.0031(8) 0.0105(7) 0.0042(8)
C4 0.0511(10) 0.0516(14) 0.0400(9) 0.0011(9) 0.0164(8) 0.0034(9)
C17 0.0652(12) 0.0462(12) 0.0362(8) -0.0022(9) 0.0156(8) -0.0118(10)
C15 0.0404(9) 0.0710(17) 0.0419(9) -0.0019(10) 0.0040(7) 0.0052(10)
C16 0.0478(10) 0.0704(17) 0.0429(10) -0.0080(11) 0.0125(8) -0.0121(11)
C7 0.0638(13) 0.0589(15) 0.0523(11) 0.0050(11) 0.0196(10) -0.0102(12)
C9 0.0389(9) 0.0676(16) 0.0520(10) 0.0032(11) 0.0035(8) -0.0066(10)
C6 0.0694(13) 0.0582(15) 0.0386(10) -0.0046(10) 0.0068(9) -0.0105(12)
C3 0.0750(15) 0.0704(17) 0.0435(10) 0.0121(12) 0.0193(10) -0.0005(13)
C2 0.0838(17) 0.095(2) 0.0341(10) 0.0060(12) 0.0061(10) -0.0035(16)
C8 0.0394(10) 0.0851(19) 0.0666(13) 0.0018(14) 0.0165(9) -0.0061(12)
C1 0.0833(17) 0.088(2) 0.0376(11) -0.0076(12) -0.0001(11) -0.0162(15)

loop_
_atom_type_symbol
_atom_type_description
_atom_type_scat_dispersion_real
_atom_type_scat_dispersion_imag
_atom_type_scat_source
C C 0.0181 0.0091 'International Tables Vol C Tables 4.2.6.8 and 6.1.1.4'
H H 0.0000 0.0000 'International Tables Vol C Tables 4.2.6.8 and 6.1.1.4'
N N 0.0311 0.0180 'International Tables Vol C Tables 4.2.6.8 and 6.1.1.4'
O O 0.0492 0.0322 'International Tables Vol C Tables 4.2.6.8 and 6.1.1.4'

loop_
_geom_angle_atom_site_label_1
_geom_angle_atom_site_label_2
_geom_angle_atom_site_label_3
_geom_angle
C12 O3 H3 109.5
C19 N1 C18 111.34(16)
C19 N1 H1 124.3
C18 N1 H1 124.3
O2 C19 N1 126.23(19)
O2 C19 C12 125.3(2)
N1 C19 C12 108.28(15)
C14 C13 C18 120.38(17)
C14 C13 C12 130.19(17)
C18 C13 C12 109.39(15)
C17 C18 C13 121.97(19)
C17 C18 N1 128.56(19)
C13 C18 N1 109.44(16)
O1 C11 C5 120.21(19)
O1 C11 C10 120.29(17)
C5 C11 C10 119.36(18)
C13 C14 C15 118.6(2)
C13 C14 H14 120.7
C15 C14 H14 120.7
C11 C10 C9 111.79(16)
C11 C10 C12 110.17(15)
C9 C10 C12 113.42(14)
C11 C10 H10 107.0
C9 C10 H10 107.0
C12 C10 H10 107.0
O3 C12 C13 108.03(13)
O3 C12 C10 110.86(15)
C13 C12 C10 112.86(12)
O3 C12 C19 108.16(13)
C13 C12 C19 101.27(15)
C10 C12 C19 115.05(14)
C4 C5 C6 120.14(18)
C4 C5 C11 124.45(19)
C6 C5 C11 115.4(2)
C5 C4 C3 117.1(2)
C5 C4 C7 123.96(18)
C3 C4 C7 118.8(2)
C18 C17 C16 117.2(2)
C18 C17 H17 121.4
C16 C17 H17 121.4
C16 C15 C14 120.5(2)
C16 C15 H15 119.7
C14 C15 H15 119.7
C15 C16 C17 121.4(2)
C15 C16 H16 119.3
C17 C16 H16 119.3
C4 C7 C8 115.0(2)
C4 C7 H7A 108.5
C8 C7 H7A 108.5
C4 C7 H7B 108.5
C8 C7 H7B 108.5
H7A C7 H7B 107.5
C8 C9 C10 113.02(16)
C8 C9 H9A 109.0
C10 C9 H9A 109.0
C8 C9 H9B 109.0
C10 C9 H9B 109.0
H9A C9 H9B 107.8
C1 C6 C5 121.1(3)
C1 C6 H6 119.5
C5 C6 H6 119.5
C2 C3 C4 122.2(2)
C2 C3 H3A 118.9
C4 C3 H3A 118.9
C3 C2 C1 120.2(2)
C3 C2 H2 119.9
C1 C2 H2 119.9
C9 C8 C7 114.81(19)
C9 C8 H8A 108.6
C7 C8 H8A 108.6
C9 C8 H8B 108.6
C7 C8 H8B 108.6
H8A C8 H8B 107.5
C2 C1 C6 119.2(3)
C2 C1 H1A 120.4
C6 C1 H1A 120.4

loop_
_geom_bond_atom_site_label_1
_geom_bond_atom_site_label_2
_geom_bond_distance
O3 C12 1.424(2)
O3 H3 0.8200
O2 C19 1.218(2)
O1 C11 1.213(3)
N1 C19 1.358(3)
N1 C18 1.405(3)
N1 H1 0.8600
C19 C12 1.546(3)
C13 C14 1.376(2)
C13 C18 1.386(3)
C13 C12 1.508(2)
C18 C17 1.382(3)
C11 C5 1.495(3)
C11 C10 1.517(3)
C14 C15 1.397(3)
C14 H14 0.9300
C10 C9 1.540(2)
C10 C12 1.545(2)
C10 H10 0.9800
C5 C4 1.395(3)
C5 C6 1.396(3)
C4 C3 1.405(3)
C4 C7 1.504(3)
C17 C16 1.396(4)
C17 H17 0.9300
C15 C16 1.376(4)
C15 H15 0.9300
C16 H16 0.9300
C7 C8 1.527(4)
C7 H7A 0.9700
C7 H7B 0.9700
C9 C8 1.526(3)
C9 H9A 0.9700
C9 H9B 0.9700
C6 C1 1.381(3)
C6 H6 0.9300
C3 C2 1.369(4)
C3 H3A 0.9300
C2 C1 1.375(5)
C2 H2 0.9300
C8 H8A 0.9700
C8 H8B 0.9700
C1 H1A 0.9300

loop_
_geom_torsion_atom_site_label_1
_geom_torsion_atom_site_label_2
_geom_torsion_atom_site_label_3
_geom_torsion_atom_site_label_4
_geom_torsion
C18 N1 C19 O2 179.70(18)
C18 N1 C19 C12 5.06(19)
C14 C13 C18 C17 -0.4(2)
C12 C13 C18 C17 177.41(16)
C14 C13 C18 N1 -178.76(15)
C12 C13 C18 N1 -0.92(18)
C19 N1 C18 C17 179.10(18)
C19 N1 C18 C13 -2.71(19)
C18 C13 C14 C15 0.2(3)
C12 C13 C14 C15 -177.16(16)
O1 C11 C10 C9 103.6(2)
C5 C11 C10 C9 -80.6(2)
O1 C11 C10 C12 -23.5(2)
C5 C11 C10 C12 152.29(16)
C14 C13 C12 O3 67.6(2)
C18 C13 C12 O3 -109.91(15)
C14 C13 C12 C10 -55.3(2)
C18 C13 C12 C10 127.15(15)
C14 C13 C12 C19 -178.84(17)
C18 C13 C12 C19 3.61(16)
C11 C10 C12 O3 178.05(14)
C9 C10 C12 O3 51.9(2)
C11 C10 C12 C13 -60.60(19)
C9 C10 C12 C13 173.24(18)
C11 C10 C12 C19 54.94(19)
C9 C10 C12 C19 -71.2(2)
O2 C19 C12 O3 -66.5(2)
N1 C19 C12 O3 108.24(16)
O2 C19 C12 C13 -179.89(17)
N1 C19 C12 C13 -5.18(17)
O2 C19 C12 C10 58.1(2)
N1 C19 C12 C10 -127.21(15)
O1 C11 C5 C4 -156.2(2)
C10 C11 C5 C4 28.0(3)
O1 C11 C5 C6 25.1(3)
C10 C11 C5 C6 -150.7(2)
C6 C5 C4 C3 2.6(3)
C11 C5 C4 C3 -176.1(2)
C6 C5 C4 C7 -174.4(2)
C11 C5 C4 C7 6.9(3)
C13 C18 C17 C16 0.5(3)
N1 C18 C17 C16 178.44(18)
C13 C14 C15 C16 0.0(3)
C14 C15 C16 C17 0.0(3)
C18 C17 C16 C15 -0.2(3)
C5 C4 C7 C8 32.9(3)
C3 C4 C7 C8 -144.0(2)
C11 C10 C9 C8 44.2(3)
C12 C10 C9 C8 169.5(2)
C4 C5 C6 C1 -2.4(4)
C11 C5 C6 C1 176.4(2)
C5 C4 C3 C2 -0.8(4)
C7 C4 C3 C2 176.4(3)
C4 C3 C2 C1 -1.3(5)
C10 C9 C8 C7 41.4(3)
C4 C7 C8 C9 -84.1(3)
C3 C2 C1 C6 1.5(5)
C5 C6 C1 C2 0.3(4)
